data_7210823
loop_
_publ_author_name
'Zhao, Yi'
'Liang, Li-Li'
'Chen, Kai'
'Zhang, Ting'
'Xiao, Xin'
'Zhang, Yun-Qian'
'Tao, Zhu'
'Xue, Sai-Feng'
'Zhu, Qian-Jiang'

_publ_section_title
;
 Inorganic anion-aided coordination of lanthanide metal ions to
 cucurbituril and supramolecular self-assembly: potential applications in
 the separation of light lanthanides
;
_journal_issue 39
_journal_name_full CrystEngComm
_journal_page_first 7987
_journal_paper_doi 10.1039/c3ce40568k
_journal_volume 15
_journal_year 2013
_chemical_formula_sum 'C36 H94 Cl5 N24 O41 Tm Zn'
_chemical_formula_weight 1930.90
_chemical_name_systematic
;
?
;
_space_group_IT_number 2
_symmetry_cell_setting triclinic
_symmetry_space_group_name_Hall '-P 1'
_symmetry_space_group_name_H-M 'P -1'
_atom_sites_solution_hydrogens geom
_atom_sites_solution_primary direct
_atom_sites_solution_secondary difmap
_audit_creation_method SHELXL-97
_cell_angle_alpha 64.032(4)
_cell_angle_beta 81.003(4)
_cell_angle_gamma 81.418(4)
_cell_formula_units_Z 2
_cell_length_a 15.1322(15)
_cell_length_b 15.5741(15)
_cell_length_c 16.9621(16)
_cell_measurement_temperature 223(2)
_cell_volume 3535.0(6)
_computing_structure_refinement 'SHELXL-97 (Sheldrick, 1997)'
_diffrn_ambient_temperature 223(2)
_diffrn_measured_fraction_theta_full 0.987
_diffrn_measured_fraction_theta_max 0.987
_diffrn_measurement_device_type 'Bruker CCD Area Detector'
_diffrn_measurement_method '\f and \w scan'
_diffrn_radiation_monochromator graphite
_diffrn_radiation_source 'fine-focus sealed tube'
_diffrn_radiation_type MoK\a
_diffrn_radiation_wavelength 0.71073
_diffrn_reflns_av_R_equivalents 0.0827
_diffrn_reflns_av_sigmaI/netI 0.0971
_diffrn_reflns_limit_h_max 17
_diffrn_reflns_limit_h_min -17
_diffrn_reflns_limit_k_max 18
_diffrn_reflns_limit_k_min -17
_diffrn_reflns_limit_l_max 20
_diffrn_reflns_limit_l_min -20
_diffrn_reflns_number 37793
_diffrn_reflns_theta_full 25.00
_diffrn_reflns_theta_max 25.00
_diffrn_reflns_theta_min 1.34
_exptl_absorpt_coefficient_mu 1.891
_exptl_absorpt_correction_T_max 0.7646
_exptl_absorpt_correction_T_min 0.6922
_exptl_absorpt_correction_type multi-scan
_exptl_absorpt_process_details 'SADABS (Bruker, 2008)'
_exptl_crystal_colour colorless
_exptl_crystal_density_diffrn 1.814
_exptl_crystal_density_method 'not measured'
_exptl_crystal_description prism
_exptl_crystal_F_000 1980
_exptl_crystal_size_max 0.21
_exptl_crystal_size_mid 0.17
_exptl_crystal_size_min 0.15
_platon_squeeze_details
;
;
_refine_diff_density_max 4.137
_refine_diff_density_min -2.297
_refine_diff_density_rms 0.135
_refine_ls_extinction_method none
_refine_ls_goodness_of_fit_ref 0.956
_refine_ls_hydrogen_treatment constr
_refine_ls_matrix_type full
_refine_ls_number_parameters 761
_refine_ls_number_reflns 12288
_refine_ls_number_restraints 0
_refine_ls_restrained_S_all 0.956
_refine_ls_R_factor_all 0.0778
_refine_ls_R_factor_gt 0.0602
_refine_ls_shift/su_max 0.001
_refine_ls_shift/su_mean 0.000
_refine_ls_structure_factor_coef Fsqd
_refine_ls_weighting_details 'calc w=1/[\s^2^(Fo^2^)+(0.0927P)^2^+0.0000P] where P=(Fo^2^+2Fc^2^)/3'
_refine_ls_weighting_scheme calc
_refine_ls_wR_factor_gt 0.1488
_refine_ls_wR_factor_ref 0.1583
_reflns_number_gt 9084
_reflns_number_total 12288
_reflns_threshold_expression >2sigma(I)
_cod_data_source_file c3ce40568k.txt
_cod_data_source_block p313
_cod_database_code 7210823

loop_
_symmetry_equiv_pos_as_xyz
'x, y, z'
'-x, -y, -z'

loop_
_atom_site_label
_atom_site_type_symbol
_atom_site_fract_x
_atom_site_fract_y
_atom_site_fract_z
_atom_site_U_iso_or_equiv
_atom_site_adp_type
_atom_site_occupancy
_atom_site_symmetry_multiplicity
_atom_site_calc_flag
_atom_site_refinement_flags
_atom_site_disorder_assembly
_atom_site_disorder_group
Cl5 Cl 0.51050(16) 1.2029(2) 0.45088(19) 0.0750(10) Uani 0.892(6) 1 d P A 1
Cl5' Cl 0.5139(11) 1.2163(12) 0.3659(15) 0.058(8) Uani 0.108(6) 1 d P A 2
O1W O 0.2094(2) 1.0899(3) 0.1898(2) 0.0236(6) Uani 1 1 d . . .
O2W O 0.4330(3) 0.8673(4) 0.3591(3) 0.0509(13) Uani 1 1 d . . .
O3W O 0.3930(3) 1.0149(4) 0.1981(3) 0.0510(12) Uani 1 1 d . . .
O4W O 0.2410(2) 0.7617(3) 0.3917(2) 0.0236(6) Uani 1 1 d . . .
O5W O 0.1330(3) 0.9354(4) 0.3374(3) 0.0520(13) Uani 1 1 d . . .
Tm1 Tm 0.291102(17) 0.91301(2) 0.308651(18) 0.03437(12) Uani 1 1 d . . .
Cl1 Cl -0.01228(15) 0.7580(2) 0.1550(2) 0.0962(9) Uani 1 1 d . . .
Cl2 Cl -0.10849(17) 0.5418(2) 0.1905(3) 0.1162(12) Uani 1 1 d . . .
Cl3 Cl 0.14062(16) 0.5484(2) 0.1667(2) 0.1208(13) Uani 1 1 d . . .
Cl4 Cl 0.0154(5) 0.6846(4) -0.0245(2) 0.229(3) Uani 1 1 d . . .
Zn1 Zn 0.00834(7) 0.63095(8) 0.12107(7) 0.0754(3) Uani 1 1 d . . .
C1 C 0.2485(4) 1.1307(5) 0.3246(4) 0.0406(16) Uani 1 1 d . . .
C2 C 0.2071(4) 1.2754(5) 0.3342(4) 0.0362(14) Uani 1 1 d . . .
H2 H 0.2300 1.3361 0.2891 0.043 Uiso 1 1 calc R . .
C3 C 0.2766(4) 1.2146(5) 0.4008(4) 0.0420(16) Uani 1 1 d . . .
H3 H 0.3307 1.2487 0.3895 0.050 Uiso 1 1 calc R . .
C4 C 0.1463(4) 1.2518(6) 0.4765(5) 0.0470(18) Uani 1 1 d . . .
C5 C 0.3596(4) 1.0530(5) 0.4307(4) 0.0415(16) Uani 1 1 d . . .
H5A H 0.4085 1.0782 0.4434 0.050 Uiso 1 1 calc R . .
H5B H 0.3855 1.0219 0.3920 0.050 Uiso 1 1 calc R . .
C6 C 0.2662(5) 1.1528(6) 0.5686(4) 0.0481(18) Uani 1 1 d . . .
H6A H 0.3306 1.1613 0.5570 0.058 Uiso 1 1 calc R . .
H6B H 0.2393 1.1842 0.6068 0.058 Uiso 1 1 calc R . .
C7 C 0.2852(4) 0.9054(5) 0.5164(4) 0.0344(14) Uani 1 1 d . . .
C8 C 0.3177(4) 0.9831(5) 0.5984(4) 0.0397(16) Uani 1 1 d . . .
H8 H 0.3787 0.9845 0.6119 0.048 Uiso 1 1 calc R . .
C9 C 0.2769(4) 0.8859(5) 0.6625(4) 0.0371(15) Uani 1 1 d . . .
H9 H 0.3188 0.8420 0.7056 0.045 Uiso 1 1 calc R . .
C10 C 0.1862(5) 1.0142(6) 0.6788(4) 0.0478(19) Uani 1 1 d . . .
C11 C 0.2399(4) 0.7533(5) 0.6306(4) 0.0356(15) Uani 1 1 d . . .
H11A H 0.2749 0.7121 0.6799 0.043 Uiso 1 1 calc R . .
H11B H 0.2609 0.7343 0.5824 0.043 Uiso 1 1 calc R . .
C12 C 0.1459(5) 0.8518(6) 0.7788(4) 0.0482(18) Uani 1 1 d . . .
H12A H 0.1867 0.8001 0.8163 0.058 Uiso 1 1 calc R . .
H12B H 0.1142 0.8855 0.8135 0.058 Uiso 1 1 calc R . .
C13 C 0.0941(4) 0.7144(5) 0.6112(4) 0.0404(15) Uani 1 1 d . . .
C14 C 0.1048(4) 0.7219(5) 0.7436(4) 0.0355(14) Uani 1 1 d . . .
H14 H 0.1393 0.6726 0.7910 0.043 Uiso 1 1 calc R . .
C15 C 0.0124(4) 0.6912(5) 0.7471(4) 0.0331(14) Uani 1 1 d . . .
H15 H 0.0034 0.6272 0.7959 0.040 Uiso 1 1 calc R . .
C16 C -0.0092(4) 0.8307(5) 0.7668(4) 0.0356(14) Uani 1 1 d . . .
C17 C 0.0503(4) 1.3528(5) 0.3594(5) 0.0395(15) Uani 1 1 d . . .
H17A H 0.0219 1.3743 0.4045 0.047 Uiso 1 1 calc R . .
H17B H 0.0673 1.4099 0.3064 0.047 Uiso 1 1 calc R . .
C18 C 0.1460(4) 1.2399(5) 0.2204(4) 0.0382(15) Uani 1 1 d . . .
H18A H 0.1577 1.3058 0.1791 0.046 Uiso 1 1 calc R . .
H18B H 0.1692 1.1984 0.1905 0.046 Uiso 1 1 calc R . .
C19 C 0.2123(4) 0.9588(5) 0.1121(4) 0.0370(15) Uani 1 1 d . . .
C20 C 0.1665(4) 1.0046(5) -0.0252(4) 0.0371(15) Uani 1 1 d . . .
H20 H 0.1037 1.0303 -0.0375 0.045 Uiso 1 1 calc R . .
C21 C 0.1732(4) 0.8953(6) 0.0223(4) 0.0449(17) Uani 1 1 d . . .
H21 H 0.1148 0.8697 0.0299 0.054 Uiso 1 1 calc R . .
C22 C 0.2651(4) 0.9401(5) -0.1092(4) 0.0363(15) Uani 1 1 d . . .
C23 C 0.2159(4) 0.7843(5) 0.1784(4) 0.0374(15) Uani 1 1 d . . .
H23A H 0.2002 0.7891 0.2348 0.045 Uiso 1 1 calc R . .
H23B H 0.1750 0.7426 0.1758 0.045 Uiso 1 1 calc R . .
C24 C 0.2732(5) 0.7680(6) -0.0161(5) 0.0527(19) Uani 1 1 d . . .
H24A H 0.2914 0.7649 -0.0729 0.063 Uiso 1 1 calc R . .
H24B H 0.2239 0.7270 0.0137 0.063 Uiso 1 1 calc R . .
C25 C 0.3711(4) 0.7559(5) 0.2126(4) 0.0344(14) Uani 1 1 d . . .
C26 C 0.3393(4) 0.6805(5) 0.1318(4) 0.0387(15) Uani 1 1 d . . .
H26 H 0.3040 0.6245 0.1529 0.046 Uiso 1 1 calc R . .
C27 C 0.4378(4) 0.6490(5) 0.1539(4) 0.0358(14) Uani 1 1 d . . .
H27 H 0.4486 0.5790 0.1891 0.043 Uiso 1 1 calc R . .
C28 C 0.4342(4) 0.7265(5) 0.0006(5) 0.0410(16) Uani 1 1 d . . .
C29 C 0.5216(4) 0.6855(4) 0.2528(4) 0.0317(13) Uani 1 1 d . . .
H29A H 0.5387 0.6162 0.2796 0.038 Uiso 1 1 calc R . .
H29B H 0.5011 0.7051 0.3007 0.038 Uiso 1 1 calc R . .
C30 C 0.5825(4) 0.6567(5) 0.0531(5) 0.0465(17) Uani 1 1 d . . .
H30A H 0.5977 0.5896 0.0928 0.056 Uiso 1 1 calc R . .
H30B H 0.5954 0.6627 -0.0075 0.056 Uiso 1 1 calc R . .
C31 C 0.6276(4) 0.8051(5) 0.2153(4) 0.0363(14) Uani 1 1 d . . .
C32 C 0.6661(4) 0.6986(5) 0.1504(4) 0.0401(15) Uani 1 1 d . . .
H32 H 0.6866 0.6303 0.1845 0.048 Uiso 1 1 calc R . .
C33 C 0.7428(4) 0.7626(5) 0.1252(4) 0.0322(14) Uani 1 1 d . . .
H33 H 0.7998 0.7247 0.1464 0.039 Uiso 1 1 calc R . .
C34 C 0.6885(4) 0.7798(5) -0.0029(5) 0.0394(15) Uani 1 1 d . . .
C35 C 0.2313(4) 1.1155(5) -0.1780(4) 0.0385(15) Uani 1 1 d . . .
H35A H 0.2539 1.1068 -0.2317 0.046 Uiso 1 1 calc R . .
H35B H 0.1713 1.1500 -0.1866 0.046 Uiso 1 1 calc R . .
C36 C 0.1837(4) 1.1308(5) 0.0265(4) 0.0427(16) Uani 1 1 d . . .
H36A H 0.1817 1.1280 0.0856 0.051 Uiso 1 1 calc R . .
H36B H 0.1254 1.1607 0.0046 0.051 Uiso 1 1 calc R . .
N1 N 0.1944(3) 1.2115(4) 0.2962(4) 0.0387(12) Uani 1 1 d . . .
N2 N 0.2974(3) 1.1296(4) 0.3864(3) 0.0340(12) Uani 1 1 d . . .
N3 N 0.1311(3) 1.2922(4) 0.3904(4) 0.0414(13) Uani 1 1 d . . .
N4 N 0.2273(4) 1.1994(5) 0.4874(4) 0.0478(15) Uani 1 1 d . . .
N5 N 0.3201(3) 0.9823(4) 0.5121(3) 0.0406(13) Uani 1 1 d . . .
N6 N 0.2595(3) 0.8470(4) 0.6029(3) 0.0382(12) Uani 1 1 d . . .
N7 N 0.2554(4) 1.0542(5) 0.6141(4) 0.0455(14) Uani 1 1 d . . .
N8 N 0.1984(3) 0.9181(4) 0.7040(3) 0.0396(13) Uani 1 1 d . . .
N9 N 0.1470(4) 0.7336(4) 0.6580(4) 0.0435(13) Uani 1 1 d . . .
N10 N 0.0143(3) 0.6900(4) 0.6609(3) 0.0382(12) Uani 1 1 d . . .
N11 N 0.0824(3) 0.8109(4) 0.7561(3) 0.0424(13) Uani 1 1 d . . .
N12 N -0.0513(3) 0.7648(4) 0.7590(3) 0.0387(12) Uani 1 1 d . . .
N13 N 0.1948(3) 1.0362(4) 0.0337(3) 0.0363(12) Uani 1 1 d . . .
N14 N 0.2023(3) 0.8782(4) 0.1078(3) 0.0327(12) Uani 1 1 d . . .
N15 N 0.2229(4) 1.0225(4) -0.1058(3) 0.0401(13) Uani 1 1 d . . .
N16 N 0.2408(4) 0.8631(4) -0.0320(4) 0.0431(13) Uani 1 1 d . . .
N17 N 0.3050(3) 0.7414(4) 0.1759(3) 0.0366(12) Uani 1 1 d . . .
N18 N 0.4483(3) 0.7037(4) 0.2020(3) 0.0375(12) Uani 1 1 d . . .
N19 N 0.3480(4) 0.7298(4) 0.0365(4) 0.0421(13) Uani 1 1 d . . .
N20 N 0.4872(4) 0.6810(4) 0.0694(4) 0.0439(13) Uani 1 1 d . . .
N21 N 0.6005(3) 0.7341(4) 0.2030(4) 0.0392(13) Uani 1 1 d . . .
N22 N 0.7109(3) 0.8257(4) 0.1678(3) 0.0384(12) Uani 1 1 d . . .
N23 N 0.6383(3) 0.7149(4) 0.0649(3) 0.0396(13) Uani 1 1 d . . .
N24 N 0.7485(3) 0.8088(4) 0.0297(3) 0.0398(13) Uani 1 1 d . . .
O1 O 0.2556(3) 1.0650(3) 0.3010(3) 0.0416(11) Uani 1 1 d . . .
O2 O 0.2780(3) 0.8884(3) 0.4547(3) 0.0410(11) Uani 1 1 d . . .
O3 O 0.1166(3) 0.7125(4) 0.5404(3) 0.0537(13) Uani 1 1 d . . .
O4 O 0.0916(4) 1.2607(5) 0.5373(4) 0.0726(16) Uani 1 1 d . . .
O5 O 0.1293(3) 1.0583(4) 0.7055(3) 0.0542(13) Uani 1 1 d . . .
O6 O -0.0460(3) 0.8988(3) 0.7821(3) 0.0437(11) Uani 1 1 d . . .
O7 O 0.2324(3) 0.9658(3) 0.1776(3) 0.0418(11) Uani 1 1 d . . .
O8 O 0.3632(3) 0.8089(3) 0.2512(3) 0.0420(11) Uani 1 1 d . . .
O9 O 0.5895(3) 0.8427(4) 0.2617(3) 0.0494(12) Uani 1 1 d . . .
O10 O 0.3152(3) 0.9351(4) -0.1719(3) 0.0471(12) Uani 1 1 d . . .
O11 O 0.4596(4) 0.7549(4) -0.0761(4) 0.0625(14) Uani 1 1 d . . .
O12 O 0.6820(3) 0.8037(3) -0.0809(3) 0.0480(12) Uani 1 1 d . . .

loop_
_atom_site_aniso_label
_atom_site_aniso_U_11
_atom_site_aniso_U_22
_atom_site_aniso_U_33
_atom_site_aniso_U_23
_atom_site_aniso_U_13
_atom_site_aniso_U_12
Cl5 0.0510(14) 0.094(2) 0.084(2) -0.0392(16) -0.0215(13) 0.0013(12)
Cl5' 0.038(9) 0.037(10) 0.099(18) -0.030(10) 0.009(9) -0.014(7)
O1W 0.0191(13) 0.0346(16) 0.0141(12) -0.0107(12) 0.0077(10) -0.0026(11)
O2W 0.034(2) 0.086(4) 0.038(3) -0.033(3) -0.006(2) 0.007(2)
O3W 0.038(3) 0.063(3) 0.050(3) -0.026(3) 0.010(2) -0.007(2)
O4W 0.0191(13) 0.0346(16) 0.0141(12) -0.0107(12) 0.0077(10) -0.0026(11)
O5W 0.030(2) 0.078(4) 0.048(3) -0.031(3) 0.004(2) -0.001(2)
Tm1 0.02963(16) 0.0468(2) 0.02844(17) -0.02047(14) -0.00139(11) 0.00409(12)
Cl1 0.0491(12) 0.094(2) 0.142(3) -0.0462(19) -0.0123(14) -0.0056(12)
Cl2 0.0575(14) 0.0620(17) 0.204(4) -0.037(2) -0.0059(18) -0.0013(12)
Cl3 0.0441(12) 0.0797(19) 0.155(3) 0.0196(18) 0.0042(15) 0.0030(12)
Cl4 0.330(7) 0.204(5) 0.060(2) -0.018(3) -0.023(3) 0.129(5)
Zn1 0.0553(6) 0.0632(7) 0.0722(7) -0.0026(5) -0.0014(5) 0.0100(5)
C1 0.037(4) 0.045(4) 0.033(4) -0.013(3) 0.007(3) -0.004(3)
C2 0.032(3) 0.037(4) 0.031(3) -0.013(3) 0.012(3) 0.002(3)
C3 0.031(3) 0.059(5) 0.039(4) -0.025(4) 0.002(3) -0.005(3)
C4 0.035(4) 0.068(5) 0.052(5) -0.042(4) 0.009(3) -0.008(3)
C5 0.034(3) 0.056(5) 0.037(4) -0.023(3) 0.000(3) -0.004(3)
C6 0.049(4) 0.061(5) 0.038(4) -0.027(4) 0.000(3) -0.006(4)
C7 0.022(3) 0.045(4) 0.038(4) -0.020(3) -0.007(3) 0.007(3)
C8 0.034(3) 0.061(5) 0.033(3) -0.028(3) -0.005(3) -0.003(3)
C9 0.024(3) 0.067(5) 0.023(3) -0.022(3) -0.003(2) 0.000(3)
C10 0.039(4) 0.084(6) 0.031(4) -0.032(4) -0.011(3) -0.005(4)
C11 0.024(3) 0.048(4) 0.027(3) -0.014(3) -0.001(3) 0.011(3)
C12 0.045(4) 0.076(5) 0.027(3) -0.027(4) -0.004(3) -0.002(4)
C13 0.048(4) 0.035(4) 0.035(4) -0.015(3) -0.007(3) 0.009(3)
C14 0.027(3) 0.041(4) 0.029(3) -0.011(3) 0.000(3) 0.007(3)
C15 0.029(3) 0.035(4) 0.024(3) -0.005(3) 0.004(2) 0.001(3)
C16 0.031(3) 0.048(4) 0.024(3) -0.013(3) -0.001(3) 0.002(3)
C17 0.036(3) 0.028(4) 0.053(4) -0.018(3) -0.002(3) 0.002(3)
C18 0.035(3) 0.054(4) 0.027(3) -0.020(3) 0.002(3) -0.002(3)
C19 0.027(3) 0.051(4) 0.030(3) -0.015(3) -0.004(3) 0.001(3)
C20 0.027(3) 0.051(4) 0.027(3) -0.012(3) -0.002(3) 0.001(3)
C21 0.028(3) 0.076(5) 0.039(4) -0.030(4) -0.003(3) -0.009(3)
C22 0.040(4) 0.043(4) 0.031(4) -0.019(3) -0.012(3) -0.002(3)
C23 0.032(3) 0.044(4) 0.030(3) -0.009(3) 0.000(3) -0.007(3)
C24 0.059(5) 0.070(6) 0.044(4) -0.035(4) -0.006(4) -0.014(4)
C25 0.043(4) 0.034(4) 0.020(3) -0.008(3) 0.004(3) -0.005(3)
C26 0.048(4) 0.026(4) 0.041(4) -0.015(3) -0.007(3) 0.002(3)
C27 0.046(4) 0.028(4) 0.039(4) -0.019(3) -0.003(3) -0.003(3)
C28 0.041(4) 0.041(4) 0.041(4) -0.021(3) 0.004(3) -0.003(3)
C29 0.029(3) 0.031(4) 0.030(3) -0.008(3) -0.002(3) -0.003(3)
C30 0.039(4) 0.055(5) 0.052(4) -0.034(4) 0.002(3) 0.008(3)
C31 0.029(3) 0.042(4) 0.031(3) -0.014(3) 0.002(3) 0.003(3)
C32 0.030(3) 0.050(4) 0.038(4) -0.019(3) -0.004(3) 0.004(3)
C33 0.024(3) 0.047(4) 0.023(3) -0.017(3) 0.001(2) 0.008(3)
C34 0.036(3) 0.042(4) 0.044(4) -0.024(3) -0.008(3) 0.008(3)
C35 0.036(3) 0.057(5) 0.028(3) -0.023(3) -0.012(3) 0.005(3)
C36 0.037(4) 0.059(5) 0.033(4) -0.026(3) 0.014(3) -0.004(3)
N1 0.035(3) 0.040(3) 0.037(3) -0.015(3) -0.005(2) 0.004(2)
N2 0.033(3) 0.041(3) 0.031(3) -0.019(3) -0.005(2) 0.003(2)
N3 0.036(3) 0.052(4) 0.041(3) -0.029(3) 0.001(2) 0.003(3)
N4 0.039(3) 0.069(4) 0.040(3) -0.029(3) 0.001(3) -0.007(3)
N5 0.029(3) 0.055(4) 0.029(3) -0.013(3) -0.001(2) 0.006(2)
N6 0.036(3) 0.048(4) 0.028(3) -0.016(3) -0.006(2) 0.006(2)
N7 0.046(3) 0.064(4) 0.029(3) -0.023(3) 0.002(3) -0.013(3)
N8 0.033(3) 0.056(4) 0.032(3) -0.022(3) 0.000(2) -0.001(3)
N9 0.036(3) 0.053(4) 0.036(3) -0.014(3) -0.003(2) -0.001(3)
N10 0.038(3) 0.038(3) 0.034(3) -0.014(3) 0.002(2) -0.002(2)
N11 0.037(3) 0.057(4) 0.031(3) -0.016(3) -0.010(2) 0.003(3)
N12 0.035(3) 0.043(3) 0.038(3) -0.018(3) -0.003(2) 0.000(2)
N13 0.030(3) 0.045(3) 0.032(3) -0.016(3) -0.008(2) 0.006(2)
N14 0.031(3) 0.041(3) 0.026(3) -0.014(2) -0.006(2) -0.002(2)
N15 0.045(3) 0.046(4) 0.029(3) -0.019(3) -0.002(2) 0.004(3)
N16 0.044(3) 0.049(4) 0.039(3) -0.025(3) 0.005(3) -0.002(3)
N17 0.031(3) 0.045(3) 0.034(3) -0.018(3) -0.007(2) 0.003(2)
N18 0.041(3) 0.036(3) 0.034(3) -0.018(3) -0.003(2) 0.007(2)
N19 0.047(3) 0.046(4) 0.036(3) -0.022(3) -0.005(3) 0.003(3)
N20 0.045(3) 0.053(4) 0.036(3) -0.023(3) -0.002(3) -0.001(3)
N21 0.030(3) 0.042(3) 0.047(3) -0.022(3) 0.001(2) -0.001(2)
N22 0.034(3) 0.051(4) 0.031(3) -0.019(3) 0.002(2) -0.006(2)
N23 0.038(3) 0.047(4) 0.036(3) -0.023(3) 0.005(2) -0.005(3)
N24 0.037(3) 0.049(4) 0.034(3) -0.020(3) 0.004(2) -0.005(3)
O1 0.042(2) 0.052(3) 0.044(3) -0.035(3) -0.001(2) 0.000(2)
O2 0.047(3) 0.056(3) 0.026(2) -0.026(2) 0.000(2) 0.000(2)
O3 0.047(3) 0.072(4) 0.045(3) -0.033(3) 0.013(2) -0.007(2)
O4 0.075(4) 0.091(5) 0.049(3) -0.037(3) 0.008(3) 0.009(3)
O5 0.046(3) 0.073(4) 0.056(3) -0.042(3) 0.000(2) 0.004(3)
O6 0.043(3) 0.043(3) 0.049(3) -0.024(2) -0.012(2) 0.009(2)
O7 0.037(2) 0.063(3) 0.032(2) -0.028(2) -0.0016(19) 0.000(2)
O8 0.037(2) 0.060(3) 0.035(2) -0.030(2) 0.001(2) 0.007(2)
O9 0.043(3) 0.070(4) 0.039(3) -0.031(3) 0.005(2) 0.000(2)
O10 0.045(3) 0.061(3) 0.034(3) -0.022(2) -0.003(2) 0.002(2)
O11 0.069(4) 0.071(4) 0.045(3) -0.026(3) -0.007(3) 0.003(3)
O12 0.057(3) 0.051(3) 0.036(3) -0.018(2) -0.006(2) -0.002(2)

loop_
_atom_type_symbol
_atom_type_description
_atom_type_scat_dispersion_real
_atom_type_scat_dispersion_imag
_atom_type_scat_source
C C 0.0033 0.0016 'International Tables Vol C Tables 4.2.6.8 and 6.1.1.4'
H H 0.0000 0.0000 'International Tables Vol C Tables 4.2.6.8 and 6.1.1.4'
N N 0.0061 0.0033 'International Tables Vol C Tables 4.2.6.8 and 6.1.1.4'
O O 0.0106 0.0060 'International Tables Vol C Tables 4.2.6.8 and 6.1.1.4'
Cl Cl 0.1484 0.1585 'International Tables Vol C Tables 4.2.6.8 and 6.1.1.4'
Zn Zn 0.2839 1.4301 'International Tables Vol C Tables 4.2.6.8 and 6.1.1.4'
Tm Tm -0.3139 5.2483 'International Tables Vol C Tables 4.2.6.8 and 6.1.1.4'

loop_
_geom_angle_atom_site_label_1
_geom_angle_atom_site_label_2
_geom_angle_atom_site_label_3
_geom_angle
_geom_angle_site_symmetry_1
_geom_angle_site_symmetry_3
O7 Tm1 O1 87.94(16) . .
O7 Tm1 O8 76.84(15) . .
O1 Tm1 O8 151.35(17) . .
O7 Tm1 O2 151.20(16) . .
O1 Tm1 O2 76.72(16) . .
O8 Tm1 O2 126.46(16) . .
O7 Tm1 O4W 104.28(14) . .
O1 Tm1 O4W 137.54(14) . .
O8 Tm1 O4W 70.55(14) . .
O2 Tm1 O4W 73.51(14) . .
O7 Tm1 O2W 137.20(15) . .
O1 Tm1 O2W 104.28(17) . .
O8 Tm1 O2W 73.29(15) . .
O2 Tm1 O2W 71.02(15) . .
O4W Tm1 O2W 93.92(16) . .
O7 Tm1 O5W 72.91(16) . .
O1 Tm1 O5W 72.18(17) . .
O8 Tm1 O5W 124.17(16) . .
O2 Tm1 O5W 79.19(16) . .
O4W Tm1 O5W 73.03(16) . .
O2W Tm1 O5W 149.89(16) . .
O7 Tm1 O3W 72.97(16) . .
O1 Tm1 O3W 72.03(16) . .
O8 Tm1 O3W 80.29(17) . .
O2 Tm1 O3W 123.12(16) . .
O4W Tm1 O3W 150.39(15) . .
O2W Tm1 O3W 72.35(18) . .
O5W Tm1 O3W 130.66(18) . .
O7 Tm1 O1W 44.43(13) . .
O1 Tm1 O1W 43.51(13) . .
O8 Tm1 O1W 117.33(13) . .
O2 Tm1 O1W 116.21(13) . .
O4W Tm1 O1W 133.21(11) . .
O2W Tm1 O1W 132.87(15) . .
O5W Tm1 O1W 65.18(15) . .
O3W Tm1 O1W 65.49(14) . .
Cl4 Zn1 Cl2 111.8(2) . .
Cl4 Zn1 Cl1 108.68(18) . .
Cl2 Zn1 Cl1 107.37(12) . .
Cl4 Zn1 Cl3 108.93(18) . .
Cl2 Zn1 Cl3 111.83(11) . .
Cl1 Zn1 Cl3 108.10(13) . .
O1 C1 N1 127.3(6) . .
O1 C1 N2 123.4(6) . .
N1 C1 N2 109.3(6) . .
N3 C2 N1 115.3(5) . .
N3 C2 C3 102.5(5) . .
N1 C2 C3 102.3(5) . .
N3 C2 H2 112.0 . .
N1 C2 H2 112.0 . .
C3 C2 H2 112.0 . .
N2 C3 N4 114.3(6) . .
N2 C3 C2 103.5(5) . .
N4 C3 C2 103.9(5) . .
N2 C3 H3 111.5 . .
N4 C3 H3 111.5 . .
C2 C3 H3 111.5 . .
O4 C4 N3 124.3(7) . .
O4 C4 N4 125.5(7) . .
N3 C4 N4 110.2(6) . .
N2 C5 N5 112.9(5) . .
N2 C5 H5A 109.0 . .
N5 C5 H5A 109.0 . .
N2 C5 H5B 109.0 . .
N5 C5 H5B 109.0 . .
H5A C5 H5B 107.8 . .
N7 C6 N4 114.5(6) . .
N7 C6 H6A 108.6 . .
N4 C6 H6A 108.6 . .
N7 C6 H6B 108.6 . .
N4 C6 H6B 108.6 . .
H6A C6 H6B 107.6 . .
O2 C7 N5 126.3(6) . .
O2 C7 N6 124.2(6) . .
N5 C7 N6 109.5(5) . .
N7 C8 N5 116.1(5) . .
N7 C8 C9 103.6(5) . .
N5 C8 C9 102.3(5) . .
N7 C8 H8 111.4 . .
N5 C8 H8 111.4 . .
C9 C8 H8 111.4 . .
N8 C9 N6 114.6(5) . .
N8 C9 C8 102.0(5) . .
N6 C9 C8 103.4(5) . .
N8 C9 H9 112.1 . .
N6 C9 H9 112.1 . .
C8 C9 H9 112.1 . .
O5 C10 N8 128.4(7) . .
O5 C10 N7 124.6(8) . .
N8 C10 N7 107.0(6) . .
N6 C11 N9 117.3(5) . .
N6 C11 H11A 108.0 . .
N9 C11 H11A 108.0 . .
N6 C11 H11B 108.0 . .
N9 C11 H11B 108.0 . .
H11A C11 H11B 107.2 . .
N11 C12 N8 114.1(5) . .
N11 C12 H12A 108.7 . .
N8 C12 H12A 108.7 . .
N11 C12 H12B 108.7 . .
N8 C12 H12B 108.7 . .
H12A C12 H12B 107.6 . .
O3 C13 N9 125.7(6) . .
O3 C13 N10 125.9(6) . .
N9 C13 N10 108.2(5) . .
N9 C14 N11 115.6(5) . .
N9 C14 C15 103.7(5) . .
N11 C14 C15 102.8(5) . .
N9 C14 H14 111.4 . .
N11 C14 H14 111.4 . .
C15 C14 H14 111.4 . .
N12 C15 N10 113.6(5) . .
N12 C15 C14 105.1(5) . .
N10 C15 C14 103.2(5) . .
N12 C15 H15 111.5 . .
N10 C15 H15 111.5 . .
C14 C15 H15 111.5 . .
O6 C16 N12 125.9(6) . .
O6 C16 N11 124.0(6) . .
N12 C16 N11 110.0(6) . .
N10 C17 N3 115.6(5) 2_576 .
N10 C17 H17A 108.4 2_576 .
N3 C17 H17A 108.4 . .
N10 C17 H17B 108.4 2_576 .
N3 C17 H17B 108.4 . .
H17A C17 H17B 107.4 . .
N12 C18 N1 114.0(5) 2_576 .
N12 C18 H18A 108.7 2_576 .
N1 C18 H18A 108.7 . .
N12 C18 H18B 108.7 2_576 .
N1 C18 H18B 108.7 . .
H18A C18 H18B 107.6 . .
O7 C19 N14 125.9(6) . .
O7 C19 N13 123.9(6) . .
N14 C19 N13 110.1(5) . .
N15 C20 N13 116.4(5) . .
N15 C20 C21 103.2(5) . .
N13 C20 C21 105.7(5) . .
N15 C20 H20 110.4 . .
N13 C20 H20 110.4 . .
C21 C20 H20 110.4 . .
N16 C21 N14 113.8(5) . .
N16 C21 C20 104.9(5) . .
N14 C21 C20 101.6(5) . .
N16 C21 H21 111.9 . .
N14 C21 H21 111.9 . .
C20 C21 H21 111.9 . .
O10 C22 N15 125.6(6) . .
O10 C22 N16 125.4(6) . .
N15 C22 N16 109.0(5) . .
N17 C23 N14 113.6(5) . .
N17 C23 H23A 108.8 . .
N14 C23 H23A 108.8 . .
N17 C23 H23B 108.8 . .
N14 C23 H23B 108.8 . .
H23A C23 H23B 107.7 . .
N16 C24 N19 114.7(5) . .
N16 C24 H24A 108.6 . .
N19 C24 H24A 108.6 . .
N16 C24 H24B 108.6 . .
N19 C24 H24B 108.6 . .
H24A C24 H24B 107.6 . .
O8 C25 N17 125.5(6) . .
O8 C25 N18 124.0(6) . .
N17 C25 N18 110.5(5) . .
N17 C26 N19 114.4(5) . .
N17 C26 C27 104.8(5) . .
N19 C26 C27 103.4(5) . .
N17 C26 H26 111.3 . .
N19 C26 H26 111.3 . .
C27 C26 H26 111.3 . .
N20 C27 N18 113.3(5) . .
N20 C27 C26 102.8(5) . .
N18 C27 C26 102.0(5) . .
N20 C27 H27 112.6 . .
N18 C27 H27 112.6 . .
C26 C27 H27 112.6 . .
O11 C28 N19 126.5(7) . .
O11 C28 N20 126.3(6) . .
N19 C28 N20 107.1(6) . .
N18 C29 N21 114.5(5) . .
N18 C29 H29A 108.6 . .
N21 C29 H29A 108.6 . .
N18 C29 H29B 108.6 . .
N21 C29 H29B 108.6 . .
H29A C29 H29B 107.6 . .
N23 C30 N20 113.9(5) . .
N23 C30 H30A 108.8 . .
N20 C30 H30A 108.8 . .
N23 C30 H30B 108.8 . .
N20 C30 H30B 108.8 . .
H30A C30 H30B 107.7 . .
O9 C31 N21 127.4(6) . .
O9 C31 N22 125.0(6) . .
N21 C31 N22 107.5(5) . .
N21 C32 N23 114.8(5) . .
N21 C32 C33 103.6(5) . .
N23 C32 C33 104.1(5) . .
N21 C32 H32 111.3 . .
N23 C32 H32 111.3 . .
C33 C32 H32 111.3 . .
N22 C33 N24 114.9(5) . .
N22 C33 C32 103.1(5) . .
N24 C33 C32 103.2(5) . .
N22 C33 H33 111.7 . .
N24 C33 H33 111.7 . .
C32 C33 H33 111.7 . .
O12 C34 N24 126.2(6) . .
O12 C34 N23 124.2(6) . .
N24 C34 N23 109.6(6) . .
N22 C35 N15 115.4(5) 2_675 .
N22 C35 H35A 108.4 2_675 .
N15 C35 H35A 108.4 . .
N22 C35 H35B 108.4 2_675 .
N15 C35 H35B 108.4 . .
H35A C35 H35B 107.5 . .
N13 C36 N24 115.6(5) . 2_675
N13 C36 H36A 108.4 . .
N24 C36 H36A 108.4 2_675 .
N13 C36 H36B 108.4 . .
N24 C36 H36B 108.4 2_675 .
H36A C36 H36B 107.4 . .
C1 N1 C18 121.5(5) . .
C1 N1 C2 112.8(5) . .
C18 N1 C2 124.1(5) . .
C1 N2 C5 123.4(5) . .
C1 N2 C3 111.9(5) . .
C5 N2 C3 124.7(5) . .
C4 N3 C2 112.7(5) . .
C4 N3 C17 122.3(5) . .
C2 N3 C17 124.7(6) . .
C4 N4 C6 124.5(6) . .
C4 N4 C3 110.0(6) . .
C6 N4 C3 124.3(6) . .
C7 N5 C5 122.6(5) . .
C7 N5 C8 113.0(5) . .
C5 N5 C8 124.3(5) . .
C7 N6 C11 123.0(5) . .
C7 N6 C9 111.7(5) . .
C11 N6 C9 123.6(5) . .
C10 N7 C6 125.3(6) . .
C10 N7 C8 112.4(6) . .
C6 N7 C8 122.3(6) . .
C10 N8 C9 115.0(6) . .
C10 N8 C12 122.3(6) . .
C9 N8 C12 121.7(6) . .
C13 N9 C14 113.2(5) . .
C13 N9 C11 124.5(5) . .
C14 N9 C11 122.0(5) . .
C13 N10 C17 123.5(5) . 2_576
C13 N10 C15 111.8(5) . .
C17 N10 C15 123.2(5) 2_576 .
C16 N11 C12 124.7(6) . .
C16 N11 C14 110.7(5) . .
C12 N11 C14 122.3(5) . .
C16 N12 C18 121.7(5) . 2_576
C16 N12 C15 111.2(5) . .
C18 N12 C15 125.7(5) 2_576 .
C19 N13 C36 121.3(5) . .
C19 N13 C20 110.1(5) . .
C36 N13 C20 126.4(5) . .
C19 N14 C23 124.2(5) . .
C19 N14 C21 112.3(5) . .
C23 N14 C21 123.4(5) . .
C22 N15 C20 112.5(5) . .
C22 N15 C35 122.8(5) . .
C20 N15 C35 124.6(5) . .
C22 N16 C24 122.3(6) . .
C22 N16 C21 109.9(6) . .
C24 N16 C21 127.5(6) . .
C25 N17 C23 123.6(5) . .
C25 N17 C26 110.5(5) . .
C23 N17 C26 125.9(5) . .
C25 N18 C29 122.2(5) . .
C25 N18 C27 111.9(5) . .
C29 N18 C27 123.8(5) . .
C28 N19 C24 122.6(6) . .
C28 N19 C26 112.7(6) . .
C24 N19 C26 124.3(6) . .
C28 N20 C27 113.8(5) . .
C28 N20 C30 120.7(6) . .
C27 N20 C30 124.8(6) . .
C31 N21 C32 113.4(5) . .
C31 N21 C29 122.3(5) . .
C32 N21 C29 123.1(5) . .
C31 N22 C35 123.5(5) . 2_675
C31 N22 C33 112.2(5) . .
C35 N22 C33 122.5(5) 2_675 .
C34 N23 C30 123.3(5) . .
C34 N23 C32 110.4(5) . .
C30 N23 C32 124.9(6) . .
C34 N24 C36 121.8(5) . 2_675
C34 N24 C33 112.7(5) . .
C36 N24 C33 125.0(5) 2_675 .
C1 O1 Tm1 157.8(4) . .
C7 O2 Tm1 156.8(5) . .
C19 O7 Tm1 155.5(5) . .
C25 O8 Tm1 156.9(4) . .

loop_
_geom_bond_atom_site_label_1
_geom_bond_atom_site_label_2
_geom_bond_distance
_geom_bond_site_symmetry_2
O1W Tm1 2.843(4) .
O2W Tm1 2.332(4) .
O3W Tm1 2.373(5) .
O4W Tm1 2.325(4) .
O5W Tm1 2.369(4) .
Tm1 O7 2.281(4) .
Tm1 O1 2.298(4) .
Tm1 O8 2.301(4) .
Tm1 O2 2.316(4) .
Cl1 Zn1 2.259(3) .
Cl2 Zn1 2.256(3) .
Cl3 Zn1 2.259(3) .
Cl4 Zn1 2.224(4) .
C1 O1 1.237(8) .
C1 N1 1.331(9) .
C1 N2 1.367(8) .
C2 N3 1.444(7) .
C2 N1 1.450(8) .
C2 C3 1.555(9) .
C2 H2 0.9900 .
C3 N2 1.432(8) .
C3 N4 1.474(8) .
C3 H3 0.9900 .
C4 O4 1.262(8) .
C4 N3 1.355(9) .
C4 N4 1.358(9) .
C5 N2 1.405(8) .
C5 N5 1.443(8) .
C5 H5A 0.9800 .
C5 H5B 0.9800 .
C6 N7 1.406(9) .
C6 N4 1.422(9) .
C6 H6A 0.9800 .
C6 H6B 0.9800 .
C7 O2 1.209(7) .
C7 N5 1.349(8) .
C7 N6 1.375(8) .
C8 N7 1.432(9) .
C8 N5 1.465(8) .
C8 C9 1.575(10) .
C8 H8 0.9900 .
C9 N8 1.423(8) .
C9 N6 1.460(7) .
C9 H9 0.9900 .
C10 O5 1.181(8) .
C10 N8 1.357(10) .
C10 N7 1.387(9) .
C11 N6 1.386(8) .
C11 N9 1.443(8) .
C11 H11A 0.9800 .
C11 H11B 0.9800 .
C12 N11 1.410(8) .
C12 N8 1.446(9) .
C12 H12A 0.9800 .
C12 H12B 0.9800 .
C13 O3 1.208(7) .
C13 N9 1.355(8) .
C13 N10 1.362(8) .
C14 N9 1.436(8) .
C14 N11 1.475(8) .
C14 C15 1.527(8) .
C14 H14 0.9900 .
C15 N12 1.448(8) .
C15 N10 1.466(8) .
C15 H15 0.9900 .
C16 O6 1.232(7) .
C16 N12 1.349(8) .
C16 N11 1.376(8) .
C17 N10 1.421(8) 2_576
C17 N3 1.444(8) .
C17 H17A 0.9800 .
C17 H17B 0.9800 .
C18 N12 1.426(8) 2_576
C18 N1 1.445(8) .
C18 H18A 0.9800 .
C18 H18B 0.9800 .
C19 O7 1.250(7) .
C19 N14 1.320(8) .
C19 N13 1.380(8) .
C20 N15 1.431(8) .
C20 N13 1.433(8) .
C20 C21 1.526(10) .
C20 H20 0.9900 .
C21 N16 1.450(8) .
C21 N14 1.480(8) .
C21 H21 0.9900 .
C22 O10 1.230(7) .
C22 N15 1.366(8) .
C22 N16 1.377(8) .
C23 N17 1.416(8) .
C23 N14 1.439(8) .
C23 H23A 0.9800 .
C23 H23B 0.9800 .
C24 N16 1.408(9) .
C24 N19 1.444(9) .
C24 H24A 0.9800 .
C24 H24B 0.9800 .
C25 O8 1.243(7) .
C25 N17 1.349(8) .
C25 N18 1.355(8) .
C26 N17 1.444(8) .
C26 N19 1.447(8) .
C26 C27 1.549(9) .
C26 H26 0.9900 .
C27 N20 1.418(8) .
C27 N18 1.452(7) .
C27 H27 0.9900 .
C28 O11 1.194(8) .
C28 N19 1.354(8) .
C28 N20 1.380(9) .
C29 N18 1.428(8) .
C29 N21 1.452(7) .
C29 H29A 0.9800 .
C29 H29B 0.9800 .
C30 N23 1.418(8) .
C30 N20 1.451(8) .
C30 H30A 0.9800 .
C30 H30B 0.9800 .
C31 O9 1.207(7) .
C31 N21 1.341(8) .
C31 N22 1.384(8) .
C32 N21 1.442(8) .
C32 N23 1.478(8) .
C32 C33 1.530(9) .
C32 H32 0.9900 .
C33 N22 1.446(8) .
C33 N24 1.450(8) .
C33 H33 0.9900 .
C34 O12 1.224(8) .
C34 N24 1.353(8) .
C34 N23 1.364(8) .
C35 N22 1.435(8) 2_675
C35 N15 1.438(9) .
C35 H35A 0.9800 .
C35 H35B 0.9800 .
C36 N13 1.410(9) .
C36 N24 1.430(8) 2_675
C36 H36A 0.9800 .
C36 H36B 0.9800 .
N10 C17 1.421(8) 2_576
N12 C18 1.426(8) 2_576
N22 C35 1.435(8) 2_675
N24 C36 1.430(8) 2_675

loop_
_platon_squeeze_void_nr
_platon_squeeze_void_average_x
_platon_squeeze_void_average_y
_platon_squeeze_void_average_z
_platon_squeeze_void_volume
_platon_squeeze_void_count_electrons
_platon_squeeze_void_content
1 0.064 -0.500 0.444 1069 424 ' '
2 0.000 0.000 0.500 94 27 ' '
3 0.500 0.000 1.000 96 28 ' '
